data_4508253
loop_
_publ_author_name
'Khoj, Manal A.'
'Hughes, Colan E.'
'Harris, Kenneth D. M.'
'Kariuki, Benson M.'

_publ_section_title
;
 Polymorphism in atrans-Cinnamic Acid Derivative Exhibiting Two Distinct
 \b-type Phases: Structural Properties, [2 + 2] Photodimerization
 Reactions, and Polymorphic Phase Transition Behavior
;
_journal_issue 9
_journal_name_full 'Crystal Growth &amp; Design'
_journal_page_first 4110
_journal_paper_doi 10.1021/cg4009202
_journal_volume 13
_journal_year 2013
_chemical_formula_moiety 'C19 H14 F2 O4, C H4 O2'
_chemical_formula_sum 'C20 H18 F2 O6'
_chemical_formula_weight 392.34
_chemical_name_systematic
;
 ?
;
_space_group_IT_number 2
_symmetry_cell_setting triclinic
_symmetry_space_group_name_Hall '-P 1'
_symmetry_space_group_name_H-M 'P -1'
_atom_sites_solution_hydrogens geom
_atom_sites_solution_primary direct
_atom_sites_solution_secondary difmap
_audit_creation_method SHELXL-97
_cell_angle_alpha 77.057(5)
_cell_angle_beta 77.346(5)
_cell_angle_gamma 74.730(5)
_cell_formula_units_Z 2
_cell_length_a 7.6159(5)
_cell_length_b 8.6685(4)
_cell_length_c 15.1547(9)
_cell_measurement_reflns_used 2491
_cell_measurement_temperature 150(2)
_cell_measurement_theta_max 73.91
_cell_measurement_theta_min 5.37
_cell_volume 926.91(10)
_computing_cell_refinement
;
CrysAlisPro, Agilent Technologies,
Version 1.171.36.28 (release 01-02-2013 CrysAlis171 .NET)
(compiled Feb  1 2013,16:14:44)
;
_computing_data_collection
;
CrysAlisPro, Agilent Technologies,
Version 1.171.36.28 (release 01-02-2013 CrysAlis171 .NET)
(compiled Feb  1 2013,16:14:44)
;
_computing_data_reduction
;
CrysAlisPro, Agilent Technologies,
Version 1.171.36.28 (release 01-02-2013 CrysAlis171 .NET)
(compiled Feb  1 2013,16:14:44)
;
_diffrn_ambient_temperature 150.00(10)
_diffrn_measured_fraction_theta_full 0.963
_diffrn_measured_fraction_theta_max 0.963
_diffrn_measurement_device_type 'SuperNova, Dual, Cu at zero, Atlas'
_diffrn_measurement_method '\w scans'
_diffrn_radiation_monochromator mirror
_diffrn_radiation_source 'SuperNova (Cu) X-ray Source'
_diffrn_radiation_type 'Cu K\a'
_diffrn_radiation_wavelength 1.5418
_diffrn_reflns_av_R_equivalents 0.0470
_diffrn_reflns_av_sigmaI/netI 0.0692
_diffrn_reflns_limit_h_max 9
_diffrn_reflns_limit_h_min -9
_diffrn_reflns_limit_k_max 7
_diffrn_reflns_limit_k_min -10
_diffrn_reflns_limit_l_max 18
_diffrn_reflns_limit_l_min -18
_diffrn_reflns_number 6905
_diffrn_reflns_theta_full 73.91
_diffrn_reflns_theta_max 73.91
_diffrn_reflns_theta_min 5.37
_exptl_absorpt_coefficient_mu 0.999
_exptl_absorpt_correction_T_max 0.9726
_exptl_absorpt_correction_T_min 0.8199
_exptl_absorpt_correction_type multi-scan
_exptl_absorpt_process_details
;
CrysAlisPro, Agilent Technologies,
Version 1.171.36.28 (release 01-02-2013 CrysAlis171 .NET)
(compiled Feb  1 2013,16:14:44)
Empirical absorption correction using spherical harmonics,
 implemented in SCALE3 ABSPACK scaling algorithm.
;
_exptl_crystal_colour yellow
_exptl_crystal_density_diffrn 1.406
_exptl_crystal_density_method 'not measured'
_exptl_crystal_description plate
_exptl_crystal_F_000 408
_exptl_crystal_size_max 0.21
_exptl_crystal_size_mid 0.13
_exptl_crystal_size_min 0.03
_refine_diff_density_max 0.280
_refine_diff_density_min -0.266
_refine_diff_density_rms 0.047
_refine_ls_extinction_method none
_refine_ls_goodness_of_fit_ref 1.019
_refine_ls_hydrogen_treatment constr
_refine_ls_matrix_type full
_refine_ls_number_parameters 275
_refine_ls_number_reflns 3618
_refine_ls_number_restraints 0
_refine_ls_restrained_S_all 1.019
_refine_ls_R_factor_all 0.0859
_refine_ls_R_factor_gt 0.0520
_refine_ls_shift/su_max 0.001
_refine_ls_shift/su_mean 0.000
_refine_ls_structure_factor_coef Fsqd
_refine_ls_weighting_details 'calc w=1/[\s^2^(Fo^2^)+(0.0624P)^2^+0.0522P] where P=(Fo^2^+2Fc^2^)/3'
_refine_ls_weighting_scheme calc
_refine_ls_wR_factor_gt 0.1244
_refine_ls_wR_factor_ref 0.1474
_reflns_number_gt 2491
_reflns_number_total 3618
_reflns_threshold_expression >2\s(I)
_cod_data_source_file cg4009202_si_001.cif
_cod_data_source_block exp_159
_cod_depositor_comments
;
The following automatic conversions were performed:

'_symmetry_cell_setting' value 'Triclinic' changed to 'triclinic'
according to /home/saulius/struct/CIF-dictionaries/cif_core.dic
dictionary named 'cif_core.dic' version 2.4.2 from 2011-04-26.

Automatic conversion script
Id: cif_fix_values 1891 2012-01-12 08:04:46Z andrius 
;
_cod_original_cell_volume 926.91(9)
_cod_original_sg_symbol_H-M P-1
_cod_database_code 4508253

loop_
_symmetry_equiv_pos_as_xyz
'x, y, z'
'-x, -y, -z'

loop_
_atom_site_label
_atom_site_type_symbol
_atom_site_fract_x
_atom_site_fract_y
_atom_site_fract_z
_atom_site_U_iso_or_equiv
_atom_site_adp_type
_atom_site_occupancy
_atom_site_symmetry_multiplicity
_atom_site_calc_flag
_atom_site_refinement_flags
_atom_site_disorder_assembly
_atom_site_disorder_group
C1 C -0.0293(3) 0.7955(2) 0.57649(16) 0.0322(5) Uani 1 1 d . . .
C2 C -0.0646(3) 0.6385(2) 0.63535(15) 0.0298(5) Uani 1 1 d . . .
H2 H -0.1952 0.6346 0.6368 0.036 Uiso 1 1 calc R . .
C3 C -0.0250(3) 0.5942(2) 0.73464(15) 0.0308(5) Uani 1 1 d . . .
H3 H 0.0814 0.6396 0.7370 0.037 Uiso 1 1 calc R . .
C4 C -0.1732(3) 0.6299(3) 0.81549(16) 0.0346(5) Uani 1 1 d . B .
C5 C -0.3585(4) 0.6451(3) 0.81469(18) 0.0436(6) Uani 1 1 d . . .
H5 H -0.3977 0.6382 0.7606 0.052 Uiso 1 1 calc R A 1
C6 C -0.4859(4) 0.6705(4) 0.8936(2) 0.0546(7) Uani 0.565(5) 1 d P B 1
C6A C -0.4859(4) 0.6705(4) 0.8936(2) 0.0546(7) Uani 0.435(5) 1 d P B 2
H6A H -0.6127 0.6815 0.8921 0.066 Uiso 0.435(5) 1 calc PR B 2
C7 C -0.4375(5) 0.6804(3) 0.9733(2) 0.0562(8) Uani 1 1 d . . .
H7 H -0.5277 0.6965 1.0267 0.067 Uiso 1 1 calc R B 1
C8 C -0.2553(5) 0.6665(4) 0.9736(2) 0.0576(8) Uani 0.565(5) 1 d P B 1
H8 H -0.2183 0.6742 1.0281 0.069 Uiso 0.565(5) 1 calc PR B 1
C8A C -0.2553(5) 0.6665(4) 0.9736(2) 0.0576(8) Uani 0.435(5) 1 d P B 2
C9 C -0.1217(4) 0.6413(3) 0.89597(18) 0.0456(6) Uani 1 1 d . . .
H9 H 0.0046 0.6318 0.8980 0.055 Uiso 1 1 calc R B 1
C10 C 0.2561(3) 0.4874(2) 0.56388(15) 0.0287(4) Uani 1 1 d . . .
C11 C 0.0647(3) 0.4744(2) 0.61313(15) 0.0295(5) Uani 1 1 d . . .
H11 H 0.0057 0.4145 0.5829 0.035 Uiso 1 1 calc R . .
C12 C 0.0512(3) 0.4115(2) 0.71919(15) 0.0311(5) Uani 1 1 d . . .
H12 H 0.1760 0.3644 0.7369 0.037 Uiso 1 1 calc R . .
C13 C -0.0793(3) 0.2992(2) 0.76043(15) 0.0320(5) Uani 1 1 d . D .
C14 C -0.2161(3) 0.2870(3) 0.71696(17) 0.0364(5) Uani 1 1 d . . .
H14 H -0.2325 0.3518 0.6586 0.044 Uiso 1 1 calc R C 1
C15 C -0.3286(4) 0.1802(3) 0.75893(18) 0.0427(6) Uani 0.584(4) 1 d P D 1
C15A C -0.3286(4) 0.1802(3) 0.75893(18) 0.0427(6) Uani 0.416(4) 1 d P D 2
H15A H -0.4222 0.1734 0.7285 0.051 Uiso 0.416(4) 1 calc PR D 2
C16 C -0.3097(4) 0.0830(3) 0.84338(19) 0.0493(7) Uani 1 1 d . . .
H16 H -0.3870 0.0091 0.8709 0.059 Uiso 1 1 calc R D 1
C17 C -0.1750(5) 0.0973(3) 0.88613(18) 0.0518(7) Uani 0.584(4) 1 d P D 1
H17 H -0.1590 0.0318 0.9444 0.062 Uiso 0.584(4) 1 calc PR D 1
C17A C -0.1750(5) 0.0973(3) 0.88613(18) 0.0518(7) Uani 0.416(4) 1 d P D 2
C18 C -0.0618(4) 0.2049(3) 0.84650(18) 0.0435(6) Uani 1 1 d . . .
H18 H 0.0284 0.2141 0.8784 0.052 Uiso 1 1 calc R D 1
O1 O 0.0623(3) 0.80362(18) 0.49979(12) 0.0439(4) Uani 1 1 d . . .
O2 O -0.1096(3) 0.92171(18) 0.61610(12) 0.0494(5) Uani 1 1 d . . .
H2A H -0.0856 1.0061 0.5809 0.074 Uiso 1 1 calc R . .
O3 O 0.3162(2) 0.45103(18) 0.48784(11) 0.0333(4) Uani 1 1 d . . .
O4 O 0.3498(2) 0.5409(2) 0.60923(11) 0.0406(4) Uani 1 1 d . . .
H4 H 0.4546 0.5453 0.5779 0.061 Uiso 1 1 calc R . .
F1 F -0.6588(4) 0.6700(5) 0.8955(2) 0.0771(13) Uani 0.565(5) 1 d P B 1
F1A F -0.2117(8) 0.6707(7) 1.0531(3) 0.0822(18) Uani 0.435(5) 1 d P B 2
F2 F -0.4596(4) 0.1714(3) 0.7160(2) 0.0598(9) Uani 0.584(4) 1 d P D 1
F2A F -0.1687(8) 0.0183(5) 0.9724(3) 0.0750(17) Uani 0.416(4) 1 d P D 2
C19 C 0.6321(4) 0.0398(3) 0.3774(2) 0.0497(7) Uani 1 1 d . . .
C20 C 0.7414(5) 0.0691(3) 0.2832(2) 0.0608(8) Uani 1 1 d . . .
H20A H 0.6989 0.0197 0.2420 0.091 Uiso 1 1 calc R . .
H20B H 0.8725 0.0206 0.2851 0.091 Uiso 1 1 calc R . .
H20C H 0.7246 0.1863 0.2607 0.091 Uiso 1 1 calc R . .
O5 O 0.5139(3) 0.1466(2) 0.41060(16) 0.0656(6) Uani 1 1 d . . .
O6 O 0.6733(4) -0.1074(3) 0.4204(2) 0.0913(9) Uani 1 1 d . . .
H6 H 0.5981 -0.1189 0.4697 0.137 Uiso 1 1 calc R . .

loop_
_atom_site_aniso_label
_atom_site_aniso_U_11
_atom_site_aniso_U_22
_atom_site_aniso_U_33
_atom_site_aniso_U_23
_atom_site_aniso_U_13
_atom_site_aniso_U_12
C1 0.0303(11) 0.0265(10) 0.0370(12) -0.0052(9) -0.0017(9) -0.0053(8)
C2 0.0269(10) 0.0243(9) 0.0363(12) -0.0036(9) -0.0012(9) -0.0073(8)
C3 0.0314(11) 0.0266(10) 0.0355(11) -0.0044(9) -0.0032(9) -0.0113(8)
C4 0.0419(13) 0.0251(10) 0.0357(12) -0.0040(9) -0.0002(10) -0.0121(9)
C5 0.0419(14) 0.0477(13) 0.0385(13) -0.0072(11) 0.0019(11) -0.0131(11)
C6 0.0470(16) 0.0567(16) 0.0507(17) -0.0049(13) 0.0115(13) -0.0157(13)
C6A 0.0470(16) 0.0567(16) 0.0507(17) -0.0049(13) 0.0115(13) -0.0157(13)
C7 0.070(2) 0.0448(14) 0.0444(16) -0.0083(12) 0.0134(14) -0.0153(14)
C8 0.086(2) 0.0487(15) 0.0402(15) -0.0141(12) -0.0026(15) -0.0207(15)
C8A 0.086(2) 0.0487(15) 0.0402(15) -0.0141(12) -0.0026(15) -0.0207(15)
C9 0.0571(17) 0.0394(13) 0.0440(14) -0.0122(11) -0.0068(12) -0.0149(12)
C10 0.0261(10) 0.0222(9) 0.0366(11) -0.0036(8) -0.0039(9) -0.0058(8)
C11 0.0249(10) 0.0262(10) 0.0364(11) -0.0058(8) -0.0008(9) -0.0076(8)
C12 0.0277(11) 0.0274(10) 0.0353(12) -0.0021(9) -0.0035(9) -0.0060(8)
C13 0.0349(12) 0.0226(10) 0.0358(12) -0.0056(9) -0.0002(9) -0.0061(8)
C14 0.0334(12) 0.0291(10) 0.0439(13) -0.0023(9) -0.0005(10) -0.0108(9)
C15 0.0398(13) 0.0374(12) 0.0515(15) -0.0095(11) 0.0035(11) -0.0177(10)
C15A 0.0398(13) 0.0374(12) 0.0515(15) -0.0095(11) 0.0035(11) -0.0177(10)
C16 0.0599(17) 0.0375(12) 0.0505(15) -0.0076(11) 0.0098(13) -0.0266(12)
C17 0.073(2) 0.0453(14) 0.0359(13) 0.0014(11) 0.0010(13) -0.0275(14)
C17A 0.073(2) 0.0453(14) 0.0359(13) 0.0014(11) 0.0010(13) -0.0275(14)
C18 0.0533(15) 0.0382(12) 0.0396(13) -0.0032(10) -0.0060(11) -0.0162(11)
O1 0.0561(11) 0.0247(8) 0.0417(10) -0.0031(7) 0.0073(8) -0.0086(7)
O2 0.0688(13) 0.0233(8) 0.0436(10) -0.0050(7) 0.0132(9) -0.0085(8)
O3 0.0252(8) 0.0344(8) 0.0392(9) -0.0080(7) -0.0005(6) -0.0078(6)
O4 0.0281(8) 0.0531(10) 0.0440(9) -0.0142(8) 0.0022(7) -0.0171(7)
F1 0.0352(17) 0.104(3) 0.069(2) 0.0014(19) 0.0162(14) -0.0114(16)
F1A 0.097(4) 0.113(4) 0.049(3) -0.040(3) -0.005(2) -0.029(3)
F2 0.0471(17) 0.0569(17) 0.083(2) -0.0034(15) -0.0121(15) -0.0304(13)
F2A 0.115(4) 0.071(3) 0.045(2) 0.022(2) -0.018(2) -0.054(3)
C19 0.0439(15) 0.0343(13) 0.0721(19) -0.0090(12) -0.0151(13) -0.0071(11)
C20 0.0539(18) 0.0447(15) 0.076(2) -0.0069(14) -0.0076(16) -0.0045(13)
O5 0.0737(15) 0.0352(10) 0.0785(15) -0.0117(10) -0.0060(12) -0.0004(10)
O6 0.096(2) 0.0419(12) 0.096(2) 0.0045(12) 0.0143(16) 0.0138(12)

loop_
_atom_type_symbol
_atom_type_description
_atom_type_scat_dispersion_real
_atom_type_scat_dispersion_imag
_atom_type_scat_source
C C 0.0181 0.0091 'International Tables Vol C Tables 4.2.6.8 and 6.1.1.4'
H H 0.0000 0.0000 'International Tables Vol C Tables 4.2.6.8 and 6.1.1.4'
O O 0.0492 0.0322 'International Tables Vol C Tables 4.2.6.8 and 6.1.1.4'
F F 0.0727 0.0534 'International Tables Vol C Tables 4.2.6.8 and 6.1.1.4'

loop_
_geom_angle_atom_site_label_1
_geom_angle_atom_site_label_2
_geom_angle_atom_site_label_3
_geom_angle
O1 C1 O2 123.8(2)
O1 C1 C2 123.2(2)
O2 C1 C2 112.93(19)
C1 C2 C3 119.36(18)
C1 C2 C11 119.30(18)
C3 C2 C11 90.59(16)
C1 C2 H2 108.7
C3 C2 H2 108.7
C11 C2 H2 108.7
C4 C3 C2 122.14(19)
C4 C3 C12 118.90(17)
C2 C3 C12 87.86(15)
C4 C3 H3 108.7
C2 C3 H3 108.7
C12 C3 H3 108.7
C5 C4 C9 118.6(2)
C5 C4 C3 122.7(2)
C9 C4 C3 118.6(2)
C6 C5 C4 119.2(3)
C6 C5 H5 120.4
C4 C5 H5 120.4
F1 C6 C7 117.5(3)
F1 C6 C5 119.2(3)
C7 C6 C5 123.0(3)
C8 C7 C6 117.6(3)
C8 C7 H7 121.2
C6 C7 H7 121.2
C7 C8 C9 121.7(3)
C7 C8 H8 119.2
C9 C8 H8 119.2
C4 C9 C8 120.0(3)
C4 C9 H9 120.0
C8 C9 H9 120.0
O3 C10 O4 123.9(2)
O3 C10 C11 121.62(19)
O4 C10 C11 114.52(19)
C10 C11 C2 114.36(17)
C10 C11 C12 114.03(18)
C2 C11 C12 87.98(16)
C10 C11 H11 112.8
C2 C11 H11 112.8
C12 C11 H11 112.8
C13 C12 C11 115.35(18)
C13 C12 C3 115.74(18)
C11 C12 C3 88.73(15)
C13 C12 H12 111.7
C11 C12 H12 111.7
C3 C12 H12 111.7
C14 C13 C18 118.5(2)
C14 C13 C12 123.3(2)
C18 C13 C12 118.2(2)
C15 C14 C13 119.7(2)
C15 C14 H14 120.2
C13 C14 H14 120.2
F2 C15 C16 119.1(2)
F2 C15 C14 118.5(3)
C16 C15 C14 122.3(3)
C17 C16 C15 117.4(2)
C17 C16 H16 121.3
C15 C16 H16 121.3
C16 C17 C18 121.6(3)
C16 C17 H17 119.2
C18 C17 H17 119.2
C17 C18 C13 120.3(3)
C17 C18 H18 119.8
C13 C18 H18 119.8
C1 O2 H2A 109.5
C10 O4 H4 109.5
O5 C19 O6 123.1(3)
O5 C19 C20 122.7(3)
O6 C19 C20 114.2(3)
C19 C20 H20A 109.5
C19 C20 H20B 109.5
H20A C20 H20B 109.5
C19 C20 H20C 109.5
H20A C20 H20C 109.5
H20B C20 H20C 109.5
C19 O6 H6 109.5

loop_
_geom_bond_atom_site_label_1
_geom_bond_atom_site_label_2
_geom_bond_distance
C1 O1 1.215(3)
C1 O2 1.309(3)
C1 C2 1.504(3)
C2 C3 1.543(3)
C2 C11 1.561(3)
C2 H2 1.0000
C3 C4 1.500(3)
C3 C12 1.588(3)
C3 H3 1.0000
C4 C5 1.385(4)
C4 C9 1.391(4)
C5 C6 1.384(4)
C5 H5 0.9500
C6 F1 1.312(5)
C6 C7 1.364(4)
C7 C8 1.362(5)
C7 H7 0.9500
C8 C9 1.393(4)
C8 H8 0.9500
C9 H9 0.9500
C10 O3 1.222(3)
C10 O4 1.314(3)
C10 C11 1.506(3)
C11 C12 1.567(3)
C11 H11 1.0000
C12 C13 1.514(3)
C12 H12 1.0000
C13 C14 1.386(3)
C13 C18 1.389(3)
C14 C15 1.383(3)
C14 H14 0.9500
C15 F2 1.331(4)
C15 C16 1.379(4)
C16 C17 1.371(4)
C16 H16 0.9500
C17 C18 1.386(4)
C17 H17 0.9500
C18 H18 0.9500
O2 H2A 0.8400
O4 H4 0.8400
C19 O5 1.221(3)
C19 O6 1.287(3)
C19 C20 1.491(5)
C20 H20A 0.9800
C20 H20B 0.9800
C20 H20C 0.9800
O6 H6 0.8400

loop_
_geom_hbond_atom_site_label_D
_geom_hbond_atom_site_label_H
_geom_hbond_atom_site_label_A
_geom_hbond_distance_DH
_geom_hbond_distance_HA
_geom_hbond_distance_DA
_geom_hbond_angle_DHA
_geom_hbond_site_symmetry_A
O2 H2A O1 0.84 1.84 2.680(2) 172.9 2_576
O4 H4 O3 0.84 1.81 2.655(2) 178.3 2_666
O6 H6 O5 0.84 1.82 2.641(4) 165.4 2_656
